data_1508234
loop_
_publ_author_name
'Voica, Ana-Florina'
'Mendoza, Abraham'
'Gutekunst, Will R.'
'Fraga, Jorge Otero'
'Baran, Phil S.'

_publ_section_title
;
 Guided desaturation of unactivated aliphatics.
;
_journal_issue 8
_journal_name_full 'Nature chemistry'
_journal_page_first 629
_journal_page_last 635
_journal_paper_doi 10.1038/nchem.1385
_journal_volume 4
_journal_year 2012
_chemical_absolute_configuration rmad
_chemical_formula_sum 'C17 H24 O3 S'
_chemical_formula_weight 308.42
_chemical_name_systematic
; 
 ? 
;
_space_group_IT_number 19
_symmetry_cell_setting orthorhombic
_symmetry_space_group_name_Hall 'P 2ac 2ab'
_symmetry_space_group_name_H-M 'P 21 21 21'
_atom_sites_solution_hydrogens geom
_atom_sites_solution_primary direct
_atom_sites_solution_secondary difmap
_audit_creation_method SHELXL-97
_cell_angle_alpha 90.00
_cell_angle_beta 90.00
_cell_angle_gamma 90.00
_cell_formula_units_Z 4
_cell_length_a 5.9123(3)
_cell_length_b 15.7609(7)
_cell_length_c 17.3746(7)
_cell_measurement_reflns_used 6076
_cell_measurement_temperature 123(2)
_cell_measurement_theta_max 25.38
_cell_measurement_theta_min 2.58
_cell_volume 1619.02(13)
_computing_cell_refinement 'Bruker SAINT'
_computing_data_collection 'Bruker APEX2'
_computing_data_reduction 'Bruker SAINT'
_computing_molecular_graphics 'Bruker SHELXTL'
_computing_publication_material 'Bruker SHELXTL'
_computing_structure_refinement 'SHELXL-97 (Sheldrick, 1997)'
_computing_structure_solution 'SHELXS-97 (Sheldrick, 1990)'
_diffrn_ambient_temperature 123(2)
_diffrn_measured_fraction_theta_full 0.999
_diffrn_measured_fraction_theta_max 0.999
_diffrn_measurement_device_type 'Bruker APEX-II CCD'
_diffrn_measurement_method '\f and \w scans'
_diffrn_radiation_monochromator graphite
_diffrn_radiation_source 'fine-focus sealed tube'
_diffrn_radiation_type MoK\a
_diffrn_radiation_wavelength 0.71073
_diffrn_reflns_av_R_equivalents 0.0271
_diffrn_reflns_av_sigmaI/netI 0.0269
_diffrn_reflns_limit_h_max 6
_diffrn_reflns_limit_h_min -7
_diffrn_reflns_limit_k_max 13
_diffrn_reflns_limit_k_min -19
_diffrn_reflns_limit_l_max 20
_diffrn_reflns_limit_l_min -20
_diffrn_reflns_number 8652
_diffrn_reflns_theta_full 25.00
_diffrn_reflns_theta_max 25.40
_diffrn_reflns_theta_min 1.74
_exptl_absorpt_coefficient_mu 0.208
_exptl_absorpt_correction_T_max 0.9290
_exptl_absorpt_correction_T_min 0.9142
_exptl_absorpt_correction_type multi-scan
_exptl_absorpt_process_details sadabs
_exptl_crystal_colour colorless
_exptl_crystal_density_diffrn 1.265
_exptl_crystal_density_method 'not measured'
_exptl_crystal_description rod
_exptl_crystal_F_000 664
_exptl_crystal_size_max 0.44
_exptl_crystal_size_mid 0.40
_exptl_crystal_size_min 0.36
_refine_diff_density_max 0.227
_refine_diff_density_min -0.248
_refine_diff_density_rms 0.038
_refine_ls_abs_structure_details 'Flack H D (1983), Acta Cryst. A39, 876-881'
_refine_ls_abs_structure_Flack 0.05(7)
_refine_ls_extinction_method none
_refine_ls_goodness_of_fit_ref 1.062
_refine_ls_hydrogen_treatment mixed
_refine_ls_matrix_type full
_refine_ls_number_parameters 212
_refine_ls_number_reflns 2946
_refine_ls_number_restraints 0
_refine_ls_restrained_S_all 1.062
_refine_ls_R_factor_all 0.0291
_refine_ls_R_factor_gt 0.0283
_refine_ls_shift/su_max 0.003
_refine_ls_shift/su_mean 0.000
_refine_ls_structure_factor_coef Fsqd
_refine_ls_weighting_details 'calc w=1/[\s^2^(Fo^2^)+(0.0480P)^2^+0.2200P] where P=(Fo^2^+2Fc^2^)/3'
_refine_ls_weighting_scheme calc
_refine_ls_wR_factor_gt 0.0764
_refine_ls_wR_factor_ref 0.0775
_reflns_number_gt 2880
_reflns_number_total 2946
_reflns_threshold_expression >2sigma(I)
_cod_data_source_file nchem.1385-s4.cif
_cod_data_source_block baran200
_cod_depositor_comments
;
The following automatic conversions were performed:

'_symmetry_cell_setting' value 'Orthorhombic' changed to
'orthorhombic' according to
/home/saulius/struct/CIF-dictionaries/cif_core.dic dictionary named
'cif_core.dic' version 2.4.2 from 2011-04-26.

Automatic conversion script
Id: cif_fix_values 1891 2012-01-12 08:04:46Z andrius 
;
_cod_original_sg_symbol_H-M P2(1)2(1)2(1)
_cod_database_code 1508234

loop_
_symmetry_equiv_pos_as_xyz
'x, y, z'
'x+1/2, -y+1/2, -z'
'-x, y+1/2, -z+1/2'
'-x+1/2, -y, z+1/2'

loop_
_atom_site_label
_atom_site_type_symbol
_atom_site_fract_x
_atom_site_fract_y
_atom_site_fract_z
_atom_site_U_iso_or_equiv
_atom_site_adp_type
_atom_site_occupancy
_atom_site_symmetry_multiplicity
_atom_site_calc_flag
_atom_site_refinement_flags
S1 S -0.20704(6) 0.39484(2) 0.24884(2) 0.02118(11) Uani 1 1 d .
O1 O -0.44863(19) 0.39979(7) 0.24724(7) 0.0288(3) Uani 1 1 d .
O2 O -0.0778(2) 0.43695(7) 0.19092(6) 0.0270(3) Uani 1 1 d .
O3 O -0.15698(16) 0.29667(6) 0.24734(6) 0.0210(2) Uani 1 1 d .
C1 C -0.1252(3) 0.14816(12) 0.39523(10) 0.0303(4) Uani 1 1 d .
C2 C 0.0458(3) 0.19291(9) 0.36662(9) 0.0235(3) Uani 1 1 d .
C3 C 0.1923(4) 0.24670(11) 0.41642(10) 0.0293(4) Uani 1 1 d .
C4 C 0.1052(3) 0.18517(9) 0.28185(8) 0.0203(3) Uani 1 1 d .
H4A H 0.0009 0.1423 0.2585 0.024 Uiso 1 1 calc R
C5 C 0.3496(3) 0.15341(10) 0.27009(9) 0.0236(3) Uani 1 1 d .
H5A H 0.4564 0.1955 0.2918 0.028 Uiso 1 1 calc R
H5B H 0.3704 0.0994 0.2983 0.028 Uiso 1 1 calc R
C6 C 0.4038(3) 0.13955(10) 0.18518(9) 0.0249(3) Uani 1 1 d .
H6A H 0.3097 0.0925 0.1652 0.030 Uiso 1 1 calc R
H6B H 0.5644 0.1227 0.1800 0.030 Uiso 1 1 calc R
C7 C 0.3612(3) 0.21894(9) 0.13684(9) 0.0221(3) Uani 1 1 d .
H7A H 0.4716 0.2635 0.1532 0.027 Uiso 1 1 calc R
C8 C 0.1215(3) 0.25302(10) 0.15080(9) 0.0216(3) Uani 1 1 d .
H8A H 0.1012 0.3070 0.1224 0.026 Uiso 1 1 calc R
H8B H 0.0094 0.2118 0.1310 0.026 Uiso 1 1 calc R
C9 C 0.0803(3) 0.26792(9) 0.23614(8) 0.0191(3) Uani 1 1 d .
H9A H 0.1878 0.3116 0.2562 0.023 Uiso 1 1 calc R
C10 C 0.3999(3) 0.20043(11) 0.05145(9) 0.0279(4) Uani 1 1 d .
H10A H 0.5536 0.1786 0.0440 0.042 Uiso 1 1 calc R
H10B H 0.3807 0.2528 0.0217 0.042 Uiso 1 1 calc R
H10C H 0.2902 0.1580 0.0339 0.042 Uiso 1 1 calc R
C11 C -0.1125(3) 0.42992(9) 0.33977(9) 0.0205(3) Uani 1 1 d .
C12 C -0.2530(3) 0.41890(9) 0.40343(9) 0.0247(3) Uani 1 1 d .
H12A H -0.3916 0.3889 0.3987 0.030 Uiso 1 1 calc R
C13 C -0.1873(3) 0.45246(10) 0.47387(9) 0.0261(4) Uani 1 1 d .
H13A H -0.2823 0.4451 0.5175 0.031 Uiso 1 1 calc R
C14 C 0.0155(3) 0.49675(10) 0.48179(10) 0.0239(3) Uani 1 1 d .
C15 C 0.1559(3) 0.50437(10) 0.41761(9) 0.0244(3) Uani 1 1 d .
H15A H 0.2973 0.5324 0.4227 0.029 Uiso 1 1 calc R
C16 C 0.0932(3) 0.47171(9) 0.34616(9) 0.0221(3) Uani 1 1 d .
H16A H 0.1893 0.4780 0.3027 0.027 Uiso 1 1 calc R
C17 C 0.0777(4) 0.53807(11) 0.55710(10) 0.0328(4) Uani 1 1 d .
H17A H 0.0084 0.5065 0.5996 0.049 Uiso 1 1 calc R
H17B H 0.0226 0.5967 0.5575 0.049 Uiso 1 1 calc R
H17C H 0.2425 0.5378 0.5631 0.049 Uiso 1 1 calc R
H1A H -0.212(4) 0.1122(12) 0.3639(12) 0.033(5) Uiso 1 1 d .
H3A H 0.196(4) 0.3037(15) 0.3984(13) 0.054(7) Uiso 1 1 d .
H1B H -0.156(3) 0.1522(12) 0.4486(12) 0.035(5) Uiso 1 1 d .
H3B H 0.124(4) 0.2511(14) 0.4674(14) 0.051(6) Uiso 1 1 d .
H3C H 0.344(4) 0.2213(14) 0.4160(14) 0.049(6) Uiso 1 1 d .

loop_
_atom_site_aniso_label
_atom_site_aniso_U_11
_atom_site_aniso_U_22
_atom_site_aniso_U_33
_atom_site_aniso_U_23
_atom_site_aniso_U_13
_atom_site_aniso_U_12
S1 0.0198(2) 0.02064(19) 0.02307(19) -0.00055(15) -0.00148(17) 0.00251(14)
O1 0.0213(6) 0.0316(6) 0.0337(6) -0.0046(6) -0.0040(5) 0.0053(5)
O2 0.0303(6) 0.0242(5) 0.0264(6) 0.0029(5) 0.0000(5) 0.0033(5)
O3 0.0178(5) 0.0208(5) 0.0245(5) -0.0019(4) -0.0006(5) -0.0005(4)
C1 0.0295(9) 0.0371(9) 0.0242(9) 0.0019(7) 0.0025(7) 0.0014(8)
C2 0.0280(9) 0.0216(7) 0.0209(8) 0.0000(6) -0.0005(7) 0.0039(7)
C3 0.0372(11) 0.0278(8) 0.0228(8) -0.0023(7) -0.0022(8) 0.0011(8)
C4 0.0229(8) 0.0187(7) 0.0192(7) -0.0010(6) -0.0007(6) -0.0034(7)
C5 0.0259(8) 0.0209(7) 0.0241(7) 0.0022(6) -0.0018(6) 0.0037(6)
C6 0.0255(9) 0.0215(7) 0.0276(8) -0.0015(6) 0.0025(7) 0.0047(7)
C7 0.0215(9) 0.0216(7) 0.0231(8) -0.0023(6) 0.0015(6) -0.0004(6)
C8 0.0243(9) 0.0215(7) 0.0190(7) 0.0004(6) -0.0007(7) 0.0002(7)
C9 0.0150(7) 0.0204(7) 0.0220(8) -0.0019(6) -0.0009(6) 0.0008(6)
C10 0.0305(9) 0.0294(8) 0.0239(8) -0.0002(6) 0.0053(7) 0.0028(8)
C11 0.0214(8) 0.0159(6) 0.0243(7) -0.0007(6) -0.0005(6) 0.0018(6)
C12 0.0208(8) 0.0225(7) 0.0308(8) 0.0023(6) 0.0013(7) -0.0016(7)
C13 0.0298(9) 0.0237(7) 0.0249(8) 0.0020(6) 0.0062(7) 0.0014(7)
C14 0.0289(8) 0.0174(7) 0.0255(7) 0.0010(6) -0.0012(7) 0.0038(7)
C15 0.0236(8) 0.0195(7) 0.0301(8) 0.0004(6) -0.0029(7) -0.0026(7)
C16 0.0215(8) 0.0195(7) 0.0254(8) -0.0008(6) 0.0033(7) 0.0006(6)
C17 0.0440(11) 0.0281(8) 0.0263(8) -0.0016(7) -0.0036(8) 0.0010(9)

loop_
_atom_type_symbol
_atom_type_description
_atom_type_scat_dispersion_real
_atom_type_scat_dispersion_imag
_atom_type_scat_source
C C 0.0033 0.0016 'International Tables Vol C Tables 4.2.6.8 and 6.1.1.4'
H H 0.0000 0.0000 'International Tables Vol C Tables 4.2.6.8 and 6.1.1.4'
O O 0.0106 0.0060 'International Tables Vol C Tables 4.2.6.8 and 6.1.1.4'
S S 0.1246 0.1234 'International Tables Vol C Tables 4.2.6.8 and 6.1.1.4'

loop_
_geom_angle_atom_site_label_1
_geom_angle_atom_site_label_2
_geom_angle_atom_site_label_3
_geom_angle
O2 S1 O1 119.71(7)
O2 S1 O3 110.14(6)
O1 S1 O3 103.93(6)
O2 S1 C11 108.41(7)
O1 S1 C11 108.46(8)
O3 S1 C11 105.24(6)
C9 O3 S1 118.60(8)
C1 C2 C3 121.81(16)
C1 C2 C4 119.71(15)
C3 C2 C4 118.35(15)
C2 C4 C9 114.30(12)
C2 C4 C5 111.77(13)
C9 C4 C5 107.28(12)
C6 C5 C4 111.81(13)
C5 C6 C7 112.31(12)
C6 C7 C10 110.64(12)
C6 C7 C8 110.60(13)
C10 C7 C8 110.98(14)
C9 C8 C7 110.84(13)
O3 C9 C8 109.00(12)
O3 C9 C4 106.36(12)
C8 C9 C4 110.99(11)
C16 C11 C12 121.20(14)
C16 C11 S1 119.87(12)
C12 C11 S1 118.84(13)
C13 C12 C11 119.01(15)
C12 C13 C14 121.22(15)
C13 C14 C15 118.41(15)
C13 C14 C17 120.78(16)
C15 C14 C17 120.77(16)
C16 C15 C14 121.44(15)
C11 C16 C15 118.67(14)

loop_
_geom_bond_atom_site_label_1
_geom_bond_atom_site_label_2
_geom_bond_distance
S1 O2 1.4273(12)
S1 O1 1.4307(12)
S1 O3 1.5756(10)
S1 C11 1.7648(15)
O3 C9 1.4871(17)
C1 C2 1.329(3)
C2 C3 1.489(2)
C2 C4 1.519(2)
C4 C9 1.534(2)
C4 C5 1.543(2)
C5 C6 1.526(2)
C6 C7 1.528(2)
C7 C10 1.529(2)
C7 C8 1.535(2)
C8 C9 1.521(2)
C11 C16 1.387(2)
C11 C12 1.394(2)
C12 C13 1.389(2)
C13 C14 1.394(2)
C14 C15 1.395(2)
C14 C17 1.507(2)
C15 C16 1.394(2)

loop_
_cod_related_entry_id
_cod_related_entry_database
_cod_related_entry_code
1 ChemSpider 30651964
